data_1567932
loop_
_publ_author_name
'Archana, Sreeramapura D.'
'Nagma Banu, Holalagudu A.'
'Kalluraya, Balakrishna'
'Yathirajan, Hemmige S.'
'Balerao, Rishik'
'Butcher, Ray J.'

_publ_section_title
;
 5-(4-Methoxyphenyl)-1-[4-(4-methoxyphenyl)thiazol-2-yl]-3-[4-(prop-2-ynyloxy)phenyl]-4,5-dihydro-1<i>H</i>-pyrazole
;
_journal_coeditor_code VM4053
_journal_issue 11
_journal_name_full IUCrData
_journal_page_first x221047
_journal_paper_doi 10.1107/S2414314622010471
_journal_volume 7
_journal_year 2022
_chemical_formula_iupac 'C29 H25 N3 O3 S'
_chemical_formula_moiety 'C29 H25 N3 O3 S'
_chemical_formula_sum 'C29 H25 N3 O3 S'
_chemical_formula_weight 495.58
_chemical_name_systematic
5-(4-Methoxyphenyl)-1-[4-(4-methoxyphenyl)thiazol-2-yl]-3-[4-(prop-2-ynyloxy)phenyl]-4,5-dihydro-1<i>H</i>-pyrazole
_space_group_crystal_system monoclinic
_space_group_IT_number 14
_space_group_name_Hall '-P 2yn'
_space_group_name_H-M_alt 'P 1 21/n 1'
_atom_sites_solution_hydrogens geom
_atom_sites_solution_primary dual
_atom_sites_solution_secondary difmap
_audit_creation_method SHELXL-2018/3
_cell_angle_alpha 90
_cell_angle_beta 92.980(3)
_cell_angle_gamma 90
_cell_formula_units_Z 4
_cell_length_a 13.9677(11)
_cell_length_b 9.7997(5)
_cell_length_c 18.4125(14)
_cell_measurement_reflns_used 8545
_cell_measurement_temperature 100(2)
_cell_measurement_theta_max 27.47
_cell_measurement_theta_min 2.22
_cell_volume 2516.9(3)
_computing_cell_refinement
;
SAINT (Bruker, 2002)
;
_computing_data_collection
;
APEX2 (Bruker, 2005)
;
_computing_data_reduction
;
SAINT (Bruker, 2002)
;
_computing_molecular_graphics
;
SHELXTL (Sheldrick 2008)
;
_computing_publication_material
;
SHELXTL (Sheldrick 2008)
;
_computing_structure_refinement
;
<i>SHELXL2018/3</i> (Sheldrick, 2015b)
;
_computing_structure_solution
;
SHELXT (Sheldrick 2015a)
;
_diffrn_ambient_temperature 100(2)
_diffrn_measured_fraction_theta_full 0.998
_diffrn_measured_fraction_theta_max 0.997
_diffrn_measurement_device_type 'Bruker APEXII CCD'
_diffrn_measurement_method '\f and \w scans'
_diffrn_radiation_type MoK\a
_diffrn_radiation_wavelength 0.71073
_diffrn_reflns_av_R_equivalents 0.0566
_diffrn_reflns_av_unetI/netI 0.0369
_diffrn_reflns_limit_h_max 18
_diffrn_reflns_limit_h_min -18
_diffrn_reflns_limit_k_max 13
_diffrn_reflns_limit_k_min -10
_diffrn_reflns_limit_l_max 24
_diffrn_reflns_limit_l_min -24
_diffrn_reflns_number 38138
_diffrn_reflns_theta_full 25.242
_diffrn_reflns_theta_max 28.281
_diffrn_reflns_theta_min 2.355
_exptl_absorpt_coefficient_mu 0.165
_exptl_absorpt_correction_T_max 0.7431
_exptl_absorpt_correction_T_min 0.6872
_exptl_absorpt_correction_type multi-scan
_exptl_absorpt_process_details
;
(SADABS; Krause <i>et al.</i>,  2015)
;
_exptl_crystal_colour yellow-orange
_exptl_crystal_density_diffrn 1.308
_exptl_crystal_description prism
_exptl_crystal_F_000 1040
_exptl_crystal_size_max 0.37
_exptl_crystal_size_mid 0.28
_exptl_crystal_size_min 0.12
_refine_diff_density_max 0.409
_refine_diff_density_min -0.347
_refine_ls_extinction_method none
_refine_ls_goodness_of_fit_ref 1.045
_refine_ls_hydrogen_treatment constr
_refine_ls_matrix_type full
_refine_ls_number_parameters 405
_refine_ls_number_reflns 6228
_refine_ls_number_restraints 373
_refine_ls_restrained_S_all 1.054
_refine_ls_R_factor_all 0.0777
_refine_ls_R_factor_gt 0.0507
_refine_ls_shift/su_max 0.001
_refine_ls_shift/su_mean 0.000
_refine_ls_structure_factor_coef Fsqd
_refine_ls_weighting_details 'w=1/[\s^2^(Fo^2^)+(0.0685P)^2^+0.8521P] where P=(Fo^2^+2Fc^2^)/3'
_refine_ls_weighting_scheme calc
_refine_ls_wR_factor_gt 0.1305
_refine_ls_wR_factor_ref 0.1528
_reflns_number_gt 4412
_reflns_number_total 6228
_reflns_threshold_expression 'I > 2\s(I)'
_cod_data_source_file vm4053.cif
_cod_data_source_block I
_cod_original_sg_symbol_H-M 'P 21/n'
_cod_database_code 1567932
_shelx_space_group_comment
;
The symmetry employed for this shelxl refinement is uniquely defined
by the following loop, which should always be used as a source of
symmetry information in preference to the above space-group names.
They are only intended as comments.
;

loop_
_space_group_symop_operation_xyz
'x, y, z'
'-x+1/2, y+1/2, -z+1/2'
'-x, -y, -z'
'x-1/2, -y-1/2, z-1/2'

loop_
_atom_site_type_symbol
_atom_site_label
_atom_site_fract_x
_atom_site_fract_y
_atom_site_fract_z
_atom_site_U_iso_or_equiv
_atom_site_adp_type
_atom_site_calc_flag
_atom_site_occupancy
_atom_site_disorder_assembly
_atom_site_disorder_group
S S1 0.48897(4) 0.77965(6) 0.35477(3) 0.05560(16) Uani d 1 . .
O O1 0.48046(12) 0.71860(17) 0.79512(8) 0.0688(4) Uani d 1 . .
O O3 0.71638(11) 0.50421(15) -0.05972(7) 0.0580(4) Uani d 1 . .
N N1 0.64253(11) 0.61143(15) 0.34811(8) 0.0419(3) Uani d 1 . .
N N2 0.63262(11) 0.62808(14) 0.27352(8) 0.0418(3) Uani d 1 . .
N N3 0.57829(10) 0.65183(14) 0.46069(8) 0.0394(3) Uani d 1 . .
C C1 0.70011(13) 0.48893(17) 0.37091(9) 0.0408(4) Uani d 1 . .
H H1A 0.656212 0.415582 0.387049 0.049 Uiso calc 1 A 1
C C2 0.74028(14) 0.44839(19) 0.29771(9) 0.0445(4) Uani d 1 . .
H H2A 0.810217 0.464927 0.297907 0.053 Uiso calc 1 . .
H H2B 0.727491 0.351023 0.286636 0.053 Uiso calc 1 . .
C C3 0.68676(13) 0.54007(17) 0.24351(9) 0.0406(4) Uani d 1 . .
C C4 0.57693(12) 0.66946(17) 0.39064(9) 0.0391(4) Uani d 1 . .
C C5 0.45341(15) 0.8047(2) 0.44223(11) 0.0550(5) Uani d 1 . .
H H5A 0.402316 0.862735 0.454685 0.066 Uiso calc 1 . .
C C6 0.50804(13) 0.73061(17) 0.49073(10) 0.0420(4) Uani d 1 . .
C C7 0.50199(12) 0.72744(17) 0.57007(10) 0.0412(4) Uani d 1 . .
C C8 0.55106(13) 0.62850(18) 0.61154(10) 0.0449(4) Uani d 1 . .
H H8A 0.588689 0.563153 0.587729 0.054 Uiso calc 1 . .
C C9 0.54668(14) 0.62246(19) 0.68636(10) 0.0486(4) Uani d 1 . .
H H9A 0.581093 0.554079 0.713367 0.058 Uiso calc 1 . .
C C10 0.49168(14) 0.7170(2) 0.72161(10) 0.0501(4) Uani d 1 . .
C C11 0.44338(15) 0.8183(2) 0.68139(11) 0.0533(5) Uani d 1 . .
H H11A 0.406665 0.884324 0.705488 0.064 Uiso calc 1 . .
C C12 0.44837(14) 0.82349(19) 0.60720(11) 0.0486(4) Uani d 1 . .
H H12A 0.414977 0.893304 0.580556 0.058 Uiso calc 1 . .
C C13 0.5360(2) 0.6235(3) 0.83832(12) 0.0809(8) Uani d 1 . .
H H13A 0.520380 0.632679 0.889376 0.121 Uiso calc 1 . .
H H13B 0.604304 0.641978 0.833629 0.121 Uiso calc 1 . .
H H13C 0.521258 0.530507 0.821611 0.121 Uiso calc 1 . .
O O2 0.96938(12) 0.63122(18) 0.60184(9) 0.0653(5) Uani d 0.9031(18) B 1
C C14 0.77537(9) 0.52104(14) 0.43282(6) 0.0390(4) Uani d 0.9031(18) B 1
C C15 0.84871(10) 0.61382(15) 0.42253(6) 0.0475(5) Uani d 0.9031(18) B 1
H H15A 0.854884 0.654687 0.376226 0.057 Uiso calc 0.9031(18) B 1
C C16 0.91302(9) 0.64680(15) 0.48000(7) 0.0531(5) Uani d 0.9031(18) B 1
H H16A 0.963144 0.710213 0.472969 0.064 Uiso calc 0.9031(18) B 1
C C17 0.90399(10) 0.58700(15) 0.54776(6) 0.0490(5) Uani d 0.9031(18) B 1
C C18 0.83065(11) 0.49422(15) 0.55805(5) 0.0501(5) Uani d 0.9031(18) B 1
H H18A 0.824483 0.453354 0.604357 0.060 Uiso calc 0.9031(18) B 1
C C19 0.76634(9) 0.46124(13) 0.50058(7) 0.0463(4) Uani d 0.9031(18) B 1
H H19A 0.716222 0.397826 0.507615 0.056 Uiso calc 0.9031(18) B 1
C C20 0.9610(2) 0.5818(3) 0.67135(12) 0.0777(8) Uani d 0.9031(18) B 1
H H20A 1.010049 0.623856 0.704115 0.117 Uiso calc 0.9031(18) B 1
H H20B 0.969662 0.482600 0.671442 0.117 Uiso calc 0.9031(18) B 1
H H20C 0.897241 0.603953 0.687890 0.117 Uiso calc 0.9031(18) B 1
O O2A 0.9164(9) 0.5416(13) 0.6245(4) 0.0582(13) Uani d 0.0969(18) B 2
C C14A 0.7577(9) 0.4962(15) 0.4289(4) 0.0432(12) Uani d 0.0969(18) B 2
C C15A 0.8359(10) 0.5840(14) 0.4354(5) 0.0453(11) Uani d 0.0969(18) B 2
H H15B 0.852659 0.637862 0.395113 0.054 Uiso calc 0.0969(18) B 2
C C16A 0.8895(9) 0.5930(14) 0.5010(5) 0.0489(11) Uani d 0.0969(18) B 2
H H16B 0.942930 0.652944 0.505490 0.059 Uiso calc 0.0969(18) B 2
C C17A 0.8650(9) 0.5142(14) 0.5600(4) 0.0505(11) Uani d 0.0969(18) B 2
C C18A 0.7868(9) 0.4264(13) 0.5534(5) 0.0479(13) Uani d 0.0969(18) B 2
H H18B 0.770080 0.372543 0.593724 0.057 Uiso calc 0.0969(18) B 2
C C19A 0.7332(8) 0.4174(14) 0.4878(6) 0.0459(12) Uani d 0.0969(18) B 2
H H19B 0.679808 0.357460 0.483347 0.055 Uiso calc 0.0969(18) B 2
C C20A 0.9051(19) 0.460(2) 0.6841(6) 0.082(3) Uani d 0.0969(18) B 2
H H20D 0.962533 0.403490 0.692864 0.123 Uiso calc 0.0969(18) B 2
H H20E 0.849170 0.400739 0.675099 0.123 Uiso calc 0.0969(18) B 2
H H20F 0.895649 0.517020 0.726775 0.123 Uiso calc 0.0969(18) B 2
C C21 0.69613(13) 0.53308(17) 0.16510(9) 0.0402(4) Uani d 1 . .
C C22 0.74989(14) 0.42971(18) 0.13576(10) 0.0442(4) Uani d 1 . .
H H22A 0.781885 0.366216 0.167561 0.053 Uiso calc 1 . .
C C23 0.75834(14) 0.41626(18) 0.06136(10) 0.0467(4) Uani d 1 . .
H H23A 0.795108 0.343945 0.042691 0.056 Uiso calc 1 . .
C C24 0.71301(14) 0.50857(19) 0.01473(10) 0.0450(4) Uani d 1 . .
C C25 0.66104(16) 0.6156(2) 0.04303(11) 0.0541(5) Uani d 1 . .
H H25A 0.631401 0.680960 0.011091 0.065 Uiso calc 1 . .
C C26 0.65219(16) 0.6276(2) 0.11689(10) 0.0524(5) Uani d 1 . .
H H26A 0.615940 0.700623 0.135363 0.063 Uiso calc 1 . .
C C27A 0.7636(6) 0.3881(8) -0.08931(18) 0.0595(7) Uani d 0.776(5) C 1
H H27A 0.739898 0.303503 -0.066937 0.071 Uiso calc 0.776(5) C 1
H H27B 0.833461 0.394482 -0.077831 0.071 Uiso calc 0.776(5) C 1
C C28A 0.7450(3) 0.3823(4) -0.16871(16) 0.0668(8) Uani d 0.776(5) C 1
C C29A 0.7342(3) 0.3741(5) -0.23140(18) 0.0949(13) Uani d 0.776(5) C 1
H H29A 0.725292 0.367315 -0.282778 0.114 Uiso calc 0.776(5) C 1
C C27B 0.760(2) 0.389(3) -0.0900(5) 0.0633(15) Uani d 0.224(5) C 2
H H27C 0.717276 0.307691 -0.089321 0.076 Uiso calc 0.224(5) C 2
H H27D 0.821888 0.366756 -0.064344 0.076 Uiso calc 0.224(5) C 2
C C28B 0.7724(10) 0.4367(14) -0.1646(4) 0.0670(15) Uani d 0.224(5) C 2
C C29B 0.7878(11) 0.4729(16) -0.2228(5) 0.089(2) Uani d 0.224(5) C 2
H H29B 0.800357 0.502657 -0.270433 0.107 Uiso calc 0.224(5) C 2

loop_
_atom_site_aniso_label
_atom_site_aniso_U_11
_atom_site_aniso_U_22
_atom_site_aniso_U_33
_atom_site_aniso_U_12
_atom_site_aniso_U_13
_atom_site_aniso_U_23
S1 0.0604(3) 0.0595(3) 0.0466(3) 0.0194(2) 0.0006(2) 0.0083(2)
O1 0.0788(11) 0.0863(11) 0.0411(8) 0.0198(9) 0.0030(7) -0.0116(7)
O3 0.0703(9) 0.0672(9) 0.0365(7) 0.0163(7) 0.0031(6) 0.0021(6)
N1 0.0473(8) 0.0432(8) 0.0348(7) 0.0073(6) -0.0008(6) 0.0003(6)
N2 0.0480(8) 0.0412(7) 0.0357(7) 0.0014(6) -0.0023(6) 0.0000(6)
N3 0.0393(8) 0.0382(7) 0.0406(8) 0.0018(6) 0.0017(6) -0.0013(6)
C1 0.0434(9) 0.0384(8) 0.0406(9) 0.0035(7) 0.0015(7) 0.0013(7)
C2 0.0512(10) 0.0452(9) 0.0370(9) 0.0064(8) 0.0000(8) -0.0012(7)
C3 0.0447(9) 0.0370(8) 0.0396(9) -0.0032(7) -0.0032(7) 0.0001(7)
C4 0.0385(9) 0.0355(8) 0.0430(9) -0.0006(7) -0.0002(7) -0.0007(7)
C5 0.0560(12) 0.0572(11) 0.0523(11) 0.0203(9) 0.0065(9) 0.0052(9)
C6 0.0398(9) 0.0375(8) 0.0488(10) 0.0031(7) 0.0038(7) -0.0007(7)
C7 0.0375(9) 0.0381(8) 0.0480(10) 0.0000(7) 0.0033(7) -0.0020(7)
C8 0.0433(10) 0.0440(9) 0.0478(10) 0.0074(7) 0.0066(8) -0.0033(7)
C9 0.0491(10) 0.0495(10) 0.0468(10) 0.0083(8) -0.0009(8) -0.0011(8)
C10 0.0504(11) 0.0570(11) 0.0430(10) 0.0005(9) 0.0022(8) -0.0091(8)
C11 0.0538(11) 0.0518(10) 0.0545(11) 0.0112(9) 0.0051(9) -0.0133(9)
C12 0.0495(10) 0.0423(9) 0.0540(11) 0.0085(8) 0.0026(9) -0.0045(8)
C13 0.0922(19) 0.107(2) 0.0423(12) 0.0244(16) -0.0058(12) -0.0021(12)
O2 0.0609(10) 0.0750(11) 0.0582(9) -0.0034(8) -0.0138(8) -0.0081(8)
C14 0.0414(10) 0.0405(9) 0.0350(8) 0.0054(8) 0.0014(7) -0.0004(7)
C15 0.0459(10) 0.0530(11) 0.0433(10) -0.0013(8) -0.0003(8) 0.0058(8)
C16 0.0470(11) 0.0566(12) 0.0550(11) -0.0064(9) -0.0034(9) 0.0027(9)
C17 0.0489(10) 0.0543(10) 0.0427(9) 0.0053(8) -0.0084(8) -0.0067(8)
C18 0.0567(11) 0.0570(11) 0.0363(9) 0.0042(9) -0.0013(8) 0.0020(8)
C19 0.0500(10) 0.0489(10) 0.0397(9) -0.0011(8) 0.0010(8) 0.0031(8)
C20 0.0746(17) 0.103(2) 0.0528(13) 0.0058(15) -0.0228(12) -0.0144(13)
O2A 0.057(2) 0.071(2) 0.045(2) 0.003(2) -0.011(2) -0.006(2)
C14A 0.043(2) 0.048(2) 0.038(2) 0.001(2) -0.001(2) 0.001(2)
C15A 0.046(2) 0.049(2) 0.041(2) -0.0004(19) -0.002(2) 0.004(2)
C16A 0.048(2) 0.055(2) 0.0433(19) -0.001(2) -0.0039(19) 0.001(2)
C17A 0.050(2) 0.058(2) 0.0418(18) 0.0006(19) -0.0055(19) -0.0013(19)
C18A 0.051(3) 0.054(3) 0.039(2) 0.000(2) -0.003(2) 0.002(2)
C19A 0.049(2) 0.050(2) 0.038(2) 0.000(2) -0.002(2) 0.001(2)
C20A 0.086(7) 0.105(7) 0.055(5) 0.005(7) -0.012(6) 0.006(5)
C21 0.0445(9) 0.0376(8) 0.0381(9) -0.0030(7) -0.0015(7) 0.0001(7)
C22 0.0526(10) 0.0396(9) 0.0400(9) 0.0040(8) -0.0007(8) 0.0041(7)
C23 0.0557(11) 0.0413(9) 0.0432(10) 0.0044(8) 0.0031(8) -0.0004(7)
C24 0.0484(10) 0.0483(10) 0.0382(9) -0.0008(8) 0.0004(8) 0.0007(7)
C25 0.0663(13) 0.0536(11) 0.0416(10) 0.0142(9) -0.0037(9) 0.0057(8)
C26 0.0662(13) 0.0485(10) 0.0421(10) 0.0138(9) -0.0009(9) -0.0003(8)
C27A 0.0708(17) 0.0651(14) 0.0433(12) 0.0111(13) 0.0087(12) -0.0033(12)
C28A 0.0751(19) 0.0782(19) 0.0477(13) 0.0140(15) 0.0078(13) -0.0069(13)
C29A 0.105(3) 0.130(3) 0.0498(16) 0.037(2) 0.0049(17) -0.0135(19)
C27B 0.074(3) 0.072(3) 0.045(2) 0.013(3) 0.008(3) -0.006(3)
C28B 0.077(3) 0.079(3) 0.045(2) 0.017(3) 0.011(2) -0.007(2)
C29B 0.102(5) 0.117(5) 0.050(4) 0.019(5) 0.016(4) 0.004(4)

loop_
_atom_type_symbol
_atom_type_description
_atom_type_scat_dispersion_real
_atom_type_scat_dispersion_imag
_atom_type_scat_source
C C 0.0033 0.0016 'International Tables Vol C Tables 4.2.6.8 and 6.1.1.4'
H H 0.0000 0.0000 'International Tables Vol C Tables 4.2.6.8 and 6.1.1.4'
N N 0.0061 0.0033 'International Tables Vol C Tables 4.2.6.8 and 6.1.1.4'
O O 0.0106 0.0060 'International Tables Vol C Tables 4.2.6.8 and 6.1.1.4'
S S 0.1246 0.1234 'International Tables Vol C Tables 4.2.6.8 and 6.1.1.4'

loop_
_geom_angle_atom_site_label_1
_geom_angle_atom_site_label_2
_geom_angle_atom_site_label_3
_geom_angle_site_symmetry_1
_geom_angle_site_symmetry_3
_geom_angle
_geom_angle_publ_flag
C5 S1 C4 . . 88.05(9) ?
C10 O1 C13 . . 117.13(17) ?
C24 O3 C27B . . 117.1(5) ?
C24 O3 C27A . . 116.29(19) ?
C4 N1 N2 . . 119.12(14) ?
C4 N1 C1 . . 122.91(14) ?
N2 N1 C1 . . 113.50(13) ?
C3 N2 N1 . . 108.41(14) ?
C4 N3 C6 . . 110.35(15) ?
C14A C1 N1 . . 119.1(7) ?
C14A C1 C2 . . 119.5(6) ?
N1 C1 C2 . . 100.19(13) ?
N1 C1 C14 . . 112.35(13) ?
C2 C1 C14 . . 115.75(14) ?
N1 C1 H1A . . 109.4 ?
C2 C1 H1A . . 109.4 ?
C14 C1 H1A . . 109.4 ?
C3 C2 C1 . . 103.56(14) ?
C3 C2 H2A . . 111.0 ?
C1 C2 H2A . . 111.0 ?
C3 C2 H2B . . 111.0 ?
C1 C2 H2B . . 111.0 ?
H2A C2 H2B . . 109.0 ?
N2 C3 C21 . . 122.71(15) ?
N2 C3 C2 . . 113.29(15) ?
C21 C3 C2 . . 123.99(15) ?
N3 C4 N1 . . 122.67(16) ?
N3 C4 S1 . . 115.63(13) ?
N1 C4 S1 . . 121.63(13) ?
C6 C5 S1 . . 111.04(15) ?
C6 C5 H5A . . 124.5 ?
S1 C5 H5A . . 124.5 ?
C5 C6 N3 . . 114.93(17) ?
C5 C6 C7 . . 127.42(17) ?
N3 C6 C7 . . 117.64(15) ?
C8 C7 C12 . . 117.40(17) ?
C8 C7 C6 . . 120.55(16) ?
C12 C7 C6 . . 122.05(16) ?
C9 C8 C7 . . 122.00(16) ?
C9 C8 H8A . . 119.0 ?
C7 C8 H8A . . 119.0 ?
C8 C9 C10 . . 119.47(17) ?
C8 C9 H9A . . 120.3 ?
C10 C9 H9A . . 120.3 ?
O1 C10 C9 . . 124.39(18) ?
O1 C10 C11 . . 116.10(17) ?
C9 C10 C11 . . 119.51(18) ?
C12 C11 C10 . . 120.53(17) ?
C12 C11 H11A . . 119.7 ?
C10 C11 H11A . . 119.7 ?
C11 C12 C7 . . 121.07(18) ?
C11 C12 H12A . . 119.5 ?
C7 C12 H12A . . 119.5 ?
O1 C13 H13A . . 109.5 ?
O1 C13 H13B . . 109.5 ?
H13A C13 H13B . . 109.5 ?
O1 C13 H13C . . 109.5 ?
H13A C13 H13C . . 109.5 ?
H13B C13 H13C . . 109.5 ?
C20 O2 C17 . . 118.21(19) ?
C15 C14 C19 . . 120.0 ?
C15 C14 C1 . . 120.76(10) ?
C19 C14 C1 . . 119.16(10) ?
C16 C15 C14 . . 120.0 ?
C16 C15 H15A . . 120.0 ?
C14 C15 H15A . . 120.0 ?
C17 C16 C15 . . 120.0 ?
C17 C16 H16A . . 120.0 ?
C15 C16 H16A . . 120.0 ?
O2 C17 C16 . . 115.22(12) ?
O2 C17 C18 . . 124.73(12) ?
C16 C17 C18 . . 120.0 ?
C17 C18 C19 . . 120.0 ?
C17 C18 H18A . . 120.0 ?
C19 C18 H18A . . 120.0 ?
C18 C19 C14 . . 120.0 ?
C18 C19 H19A . . 120.0 ?
C14 C19 H19A . . 120.0 ?
O2 C20 H20A . . 109.5 ?
O2 C20 H20B . . 109.5 ?
H20A C20 H20B . . 109.5 ?
O2 C20 H20C . . 109.5 ?
H20A C20 H20C . . 109.5 ?
H20B C20 H20C . . 109.5 ?
C20A O2A C17A . . 119.8(8) ?
C1 C14A C15A . . 123.6(8) ?
C1 C14A C19A . . 116.2(8) ?
C15A C14A C19A . . 120.0 ?
C16A C15A C14A . . 120.0 ?
C16A C15A H15B . . 120.0 ?
C14A C15A H15B . . 120.0 ?
C15A C16A C17A . . 120.0 ?
C15A C16A H16B . . 120.0 ?
C17A C16A H16B . . 120.0 ?
O2A C17A C16A . . 115.2(5) ?
O2A C17A C18A . . 124.5(5) ?
C16A C17A C18A . . 120.0 ?
C19A C18A C17A . . 120.0 ?
C19A C18A H18B . . 120.0 ?
C17A C18A H18B . . 120.0 ?
C18A C19A C14A . . 120.0 ?
C18A C19A H19B . . 120.0 ?
C14A C19A H19B . . 120.0 ?
O2A C20A H20D . . 109.5 ?
O2A C20A H20E . . 109.5 ?
H20D C20A H20E . . 109.5 ?
O2A C20A H20F . . 109.5 ?
H20D C20A H20F . . 109.5 ?
H20E C20A H20F . . 109.5 ?
C22 C21 C26 . . 117.63(17) ?
C22 C21 C3 . . 119.89(15) ?
C26 C21 C3 . . 122.48(16) ?
C23 C22 C21 . . 121.97(16) ?
C23 C22 H22A . . 119.0 ?
C21 C22 H22A . . 119.0 ?
C24 C23 C22 . . 119.53(17) ?
C24 C23 H23A . . 120.2 ?
C22 C23 H23A . . 120.2 ?
O3 C24 C23 . . 124.22(17) ?
O3 C24 C25 . . 116.25(16) ?
C23 C24 C25 . . 119.52(17) ?
C26 C25 C24 . . 120.63(17) ?
C26 C25 H25A . . 119.7 ?
C24 C25 H25A . . 119.7 ?
C25 C26 C21 . . 120.67(18) ?
C25 C26 H26A . . 119.7 ?
C21 C26 H26A . . 119.7 ?
O3 C27A C28A . . 110.3(5) ?
O3 C27A H27A . . 109.6 ?
C28A C27A H27A . . 109.6 ?
O3 C27A H27B . . 109.6 ?
C28A C27A H27B . . 109.6 ?
H27A C27A H27B . . 108.1 ?
C29A C28A C27A . . 176.8(5) ?
C28A C29A H29A . . 180.0 ?
O3 C27B C28B . . 100.7(15) ?
O3 C27B H27C . . 111.6 ?
C28B C27B H27C . . 111.6 ?
O3 C27B H27D . . 111.6 ?
C28B C27B H27D . . 111.6 ?
H27C C27B H27D . . 109.4 ?
C29B C28B C27B . . 176.2(19) ?
C28B C29B H29B . . 180.0 ?

loop_
_geom_bond_atom_site_label_1
_geom_bond_atom_site_label_2
_geom_bond_site_symmetry_2
_geom_bond_distance
_geom_bond_publ_flag
S1 C5 . 1.727(2) ?
S1 C4 . 1.7399(18) ?
O1 C10 . 1.371(2) ?
O1 C13 . 1.428(3) ?
O3 C24 . 1.375(2) ?
O3 C27B . 1.41(3) ?
O3 C27A . 1.437(8) ?
N1 C4 . 1.360(2) ?
N1 N2 . 1.3829(19) ?
N1 C1 . 1.493(2) y
N2 C3 . 1.290(2) ?
N3 C4 . 1.300(2) ?
N3 C6 . 1.386(2) ?
C1 C14A . 1.305(7) ?
C1 C2 . 1.539(2) y
C1 C14 . 1.5424(19) y
C1 H1A . 1.0000 ?
C2 C3 . 1.511(2) y
C2 H2A . 0.9900 ?
C2 H2B . 0.9900 ?
C3 C21 . 1.458(2) ?
C5 C6 . 1.355(3) ?
C5 H5A . 0.9500 ?
C6 C7 . 1.468(3) ?
C7 C8 . 1.392(2) ?
C7 C12 . 1.403(2) ?
C8 C9 . 1.384(3) ?
C8 H8A . 0.9500 ?
C9 C10 . 1.386(3) ?
C9 H9A . 0.9500 ?
C10 C11 . 1.392(3) ?
C11 C12 . 1.372(3) ?
C11 H11A . 0.9500 ?
C12 H12A . 0.9500 ?
C13 H13A . 0.9800 ?
C13 H13B . 0.9800 ?
C13 H13C . 0.9800 ?
O2 C20 . 1.379(3) ?
O2 C17 . 1.3852(17) ?
C14 C15 . 1.3900 ?
C14 C19 . 1.3900 ?
C15 C16 . 1.3900 ?
C15 H15A . 0.9500 ?
C16 C17 . 1.3900 ?
C16 H16A . 0.9500 ?
C17 C18 . 1.3900 ?
C18 C19 . 1.3900 ?
C18 H18A . 0.9500 ?
C19 H19A . 0.9500 ?
C20 H20A . 0.9800 ?
C20 H20B . 0.9800 ?
C20 H20C . 0.9800 ?
O2A C20A . 1.374(6) ?
O2A C17A . 1.382(4) ?
C14A C15A . 1.3900 ?
C14A C19A . 1.3900 ?
C15A C16A . 1.3900 ?
C15A H15B . 0.9500 ?
C16A C17A . 1.3900 ?
C16A H16B . 0.9500 ?
C17A C18A . 1.3900 ?
C18A C19A . 1.3900 ?
C18A H18B . 0.9500 ?
C19A H19B . 0.9500 ?
C20A H20D . 0.9800 ?
C20A H20E . 0.9800 ?
C20A H20F . 0.9800 ?
C21 C22 . 1.387(2) ?
C21 C26 . 1.402(2) ?
C22 C23 . 1.387(2) ?
C22 H22A . 0.9500 ?
C23 C24 . 1.378(3) ?
C23 H23A . 0.9500 ?
C24 C25 . 1.392(3) ?
C25 C26 . 1.377(3) ?
C25 H25A . 0.9500 ?
C26 H26A . 0.9500 ?
C27A C28A . 1.472(4) ?
C27A H27A . 0.9900 ?
C27A H27B . 0.9900 ?
C28A C29A . 1.159(4) ?
C29A H29A . 0.9500 ?
C27B C28B . 1.473(6) ?
C27B H27C . 0.9900 ?
C27B H27D . 0.9900 ?
C28B C29B . 1.159(5) ?
C29B H29B . 0.9500 ?

loop_
_geom_hbond_atom_site_label_D
_geom_hbond_atom_site_label_H
_geom_hbond_atom_site_label_A
_geom_hbond_site_symmetry_A
_geom_hbond_distance_DH
_geom_hbond_distance_HA
_geom_hbond_distance_DA
_geom_hbond_angle_DHA
_geom_hbond_publ_flag
C20 H20A S1 4_676 0.98 2.96 3.642(2) 128 yes
C20A H20D O1 2_646 0.98 1.99 2.87(2) 148 yes
C23 H23A N3 2_645 0.95 2.59 3.490(2) 159 yes

loop_
_geom_torsion_atom_site_label_1
_geom_torsion_atom_site_label_2
_geom_torsion_atom_site_label_3
_geom_torsion_atom_site_label_4
_geom_torsion_site_symmetry_1
_geom_torsion_site_symmetry_2
_geom_torsion_site_symmetry_3
_geom_torsion_site_symmetry_4
_geom_torsion
_geom_torsion_publ_flag
C4 N1 N2 C3 . . . . -164.73(16) ?
C1 N1 N2 C3 . . . . -7.73(19) ?
C4 N1 C1 C14A . . . . -61.3(7) ?
N2 N1 C1 C14A . . . . 142.7(7) ?
C4 N1 C1 C2 . . . . 166.41(16) ?
N2 N1 C1 C2 . . . . 10.40(18) ?
C4 N1 C1 C14 . . . . -70.1(2) ?
N2 N1 C1 C14 . . . . 133.85(14) ?
C14A C1 C2 C3 . . . . -140.7(7) ?
N1 C1 C2 C3 . . . . -8.68(17) ?
C14 C1 C2 C3 . . . . -129.73(15) ?
N1 N2 C3 C21 . . . . -177.66(15) ?
N1 N2 C3 C2 . . . . 1.1(2) ?
C1 C2 C3 N2 . . . . 5.4(2) ?
C1 C2 C3 C21 . . . . -175.90(16) ?
C6 N3 C4 N1 . . . . 175.47(16) ?
C6 N3 C4 S1 . . . . -1.41(19) ?
N2 N1 C4 N3 . . . . 175.93(15) ?
C1 N1 C4 N3 . . . . 21.2(3) ?
N2 N1 C4 S1 . . . . -7.4(2) ?
C1 N1 C4 S1 . . . . -162.11(13) ?
C5 S1 C4 N3 . . . . 0.97(15) ?
C5 S1 C4 N1 . . . . -175.95(16) ?
C4 S1 C5 C6 . . . . -0.22(16) ?
S1 C5 C6 N3 . . . . -0.5(2) ?
S1 C5 C6 C7 . . . . 178.12(15) ?
C4 N3 C6 C5 . . . . 1.2(2) ?
C4 N3 C6 C7 . . . . -177.54(15) ?
C5 C6 C7 C8 . . . . 168.4(2) ?
N3 C6 C7 C8 . . . . -13.0(2) ?
C5 C6 C7 C12 . . . . -12.4(3) ?
N3 C6 C7 C12 . . . . 166.16(17) ?
C12 C7 C8 C9 . . . . 1.0(3) ?
C6 C7 C8 C9 . . . . -179.83(17) ?
C7 C8 C9 C10 . . . . 0.3(3) ?
C13 O1 C10 C9 . . . . 5.6(3) ?
C13 O1 C10 C11 . . . . -174.6(2) ?
C8 C9 C10 O1 . . . . 178.44(18) ?
C8 C9 C10 C11 . . . . -1.4(3) ?
O1 C10 C11 C12 . . . . -178.57(19) ?
C9 C10 C11 C12 . . . . 1.3(3) ?
C10 C11 C12 C7 . . . . 0.0(3) ?
C8 C7 C12 C11 . . . . -1.1(3) ?
C6 C7 C12 C11 . . . . 179.72(18) ?
N1 C1 C14 C15 . . . . -62.36(16) ?
C2 C1 C14 C15 . . . . 51.90(17) ?
N1 C1 C14 C19 . . . . 114.38(13) ?
C2 C1 C14 C19 . . . . -131.37(13) ?
C19 C14 C15 C16 . . . . 0.0 ?
C1 C14 C15 C16 . . . . 176.71(14) ?
C14 C15 C16 C17 . . . . 0.0 ?
C20 O2 C17 C16 . . . . 176.35(18) ?
C20 O2 C17 C18 . . . . -1.0(3) ?
C15 C16 C17 O2 . . . . -177.48(14) ?
C15 C16 C17 C18 . . . . 0.0 ?
O2 C17 C18 C19 . . . . 177.23(16) ?
C16 C17 C18 C19 . . . . 0.0 ?
C17 C18 C19 C14 . . . . 0.0 ?
C15 C14 C19 C18 . . . . 0.0 ?
C1 C14 C19 C18 . . . . -176.76(13) ?
N1 C1 C14A C15A . . . . -62.8(10) ?
C2 C1 C14A C15A . . . . 60.5(11) ?
N1 C1 C14A C19A . . . . 112.5(7) ?
C2 C1 C14A C19A . . . . -124.2(7) ?
C1 C14A C15A C16A . . . . 175.1(13) ?
C19A C14A C15A C16A . . . . 0.0 ?
C14A C15A C16A C17A . . . . 0.0 ?
C20A O2A C17A C16A . . . . -173.0(16) ?
C20A O2A C17A C18A . . . . 14(2) ?
C15A C16A C17A O2A . . . . -173.4(13) ?
C15A C16A C17A C18A . . . . 0.0 ?
O2A C17A C18A C19A . . . . 172.7(14) ?
C16A C17A C18A C19A . . . . 0.0 ?
C17A C18A C19A C14A . . . . 0.0 ?
C1 C14A C19A C18A . . . . -175.5(12) ?
C15A C14A C19A C18A . . . . 0.0 ?
N2 C3 C21 C22 . . . . -175.21(17) ?
C2 C3 C21 C22 . . . . 6.2(3) ?
N2 C3 C21 C26 . . . . 4.6(3) ?
C2 C3 C21 C26 . . . . -174.07(18) ?
C26 C21 C22 C23 . . . . -1.9(3) ?
C3 C21 C22 C23 . . . . 177.88(17) ?
C21 C22 C23 C24 . . . . 0.6(3) ?
C27B O3 C24 C23 . . . . 7.7(14) ?
C27A O3 C24 C23 . . . . 5.7(4) ?
C27B O3 C24 C25 . . . . -173.3(13) ?
C27A O3 C24 C25 . . . . -175.3(4) ?
C22 C23 C24 O3 . . . . -179.70(18) ?
C22 C23 C24 C25 . . . . 1.3(3) ?
O3 C24 C25 C26 . . . . 178.99(19) ?
C23 C24 C25 C26 . . . . -2.0(3) ?
C24 C25 C26 C21 . . . . 0.7(3) ?
C22 C21 C26 C25 . . . . 1.2(3) ?
C3 C21 C26 C25 . . . . -178.52(18) ?
C24 O3 C27A C28A . . . . 168.6(4) ?
C24 O3 C27B C28B . . . . -165.9(10) ?
